data_4134426
loop_
_publ_author_name
'Syntrivanis, Leonidas-Dimitrios'
'N\'emethov\'a, Ivana'
'Schmid, Dario'
'Levi, Shani'
'Prescimone, Alessandro'
'Bissegger, Fabian'
'Major, Dan T.'
'Tiefenbacher, Konrad'

_publ_section_title
;
 Four-Step Access to the Sesquiterpene Natural Product
 Presilphiperfolan-1\b-ol and Unnatural Derivatives via Supramolecular
 Catalysis.
;
_journal_issue 12
_journal_name_full 'Journal of the American Chemical Society'
_journal_page_first 5894
_journal_page_last 5900
_journal_paper_doi 10.1021/jacs.0c01464
_journal_volume 142
_journal_year 2020
_chemical_absolute_configuration ad
_chemical_compound_source 'Leonidas Dimitrios Syntrivanis'
_chemical_formula_moiety 'C16 H25 N3 O'
_chemical_formula_sum 'C16 H25 N3 O'
_chemical_formula_weight 275.39
_space_group_crystal_system monoclinic
_space_group_IT_number 5
_space_group_name_Hall 'C 2y'
_space_group_name_H-M_alt 'C 1 2 1'
_atom_sites_solution_hydrogens geom
_atom_sites_solution_primary iterative
_audit_creation_date 2019-03-20
_audit_creation_method
;
Olex2 1.2
(compiled May 18 2018 14:05:52 for OlexSys, GUI svn.r5506)
;
_cell_angle_alpha 90
_cell_angle_beta 124.988(2)
_cell_angle_gamma 90
_cell_formula_units_Z 4
_cell_length_a 20.475(2)
_cell_length_b 7.6092(8)
_cell_length_c 12.4167(13)
_cell_measurement_reflns_used 9987
_cell_measurement_temperature 130
_cell_measurement_theta_max 69.914
_cell_measurement_theta_min 4.346
_cell_volume 1584.9(3)
_computing_cell_refinement 'SAINT v8.34A (Bruker, 2013)'
_computing_data_collection 'Apex2 (Bruker AXS, 2006)'
_computing_data_reduction 'SAINT v8.34A (Bruker, 2013)'
_computing_molecular_graphics 'Olex2 (Dolomanov et al., 2009)'
_computing_publication_material 'Olex2 (Dolomanov et al., 2009)'
_computing_structure_refinement 'ShelXL (Sheldrick, 2015)'
_computing_structure_solution
;
Superflip (Palatinus & Chapuis, 2007;Palatinus & van der Lee, 2008;
Palatinus et al., 2012)
;
_diffrn_ambient_temperature 130
_diffrn_measured_fraction_theta_full 0.983
_diffrn_measured_fraction_theta_max 0.958
_diffrn_measurement_device Area
_diffrn_measurement_device_type 'Bruker Kappa Apex2'
_diffrn_measurement_method '\f & \w scans'
_diffrn_radiation_monochromator graphite
_diffrn_radiation_probe x-ray
_diffrn_radiation_type CuK\a
_diffrn_radiation_wavelength 1.54178
_diffrn_reflns_av_R_equivalents 0.0248
_diffrn_reflns_av_unetI/netI 0.0204
_diffrn_reflns_Laue_measured_fraction_full 0.983
_diffrn_reflns_Laue_measured_fraction_max 0.958
_diffrn_reflns_limit_h_max 24
_diffrn_reflns_limit_h_min -23
_diffrn_reflns_limit_k_max 9
_diffrn_reflns_limit_k_min -9
_diffrn_reflns_limit_l_max 13
_diffrn_reflns_limit_l_min -15
_diffrn_reflns_number 10053
_diffrn_reflns_point_group_measured_fraction_full 0.975
_diffrn_reflns_point_group_measured_fraction_max 0.949
_diffrn_reflns_theta_full 67.679
_diffrn_reflns_theta_max 69.909
_diffrn_reflns_theta_min 4.346
_diffrn_standards_number 0
_exptl_absorpt_coefficient_mu 0.575
_exptl_absorpt_correction_T_max 0.7533
_exptl_absorpt_correction_T_min 0.6805
_exptl_absorpt_process_details
;
SADABS-2012/1 (Bruker,2012) was used for absorption correction.
wR2(int) was 0.0891 before and 0.0374 after correction.
The Ratio of minimum to maximum transmission is 0.9034.
The \l/2 correction factor is 0.0015.
;
_exptl_crystal_colour colourless
_exptl_crystal_colour_primary colourless
_exptl_crystal_density_diffrn 1.154
_exptl_crystal_description block
_exptl_crystal_F_000 600
_exptl_crystal_recrystallization_method 'The material was recrystallised from ethanol by slow evaporation'
_exptl_crystal_size_max 0.38
_exptl_crystal_size_mid 0.32
_exptl_crystal_size_min 0.21
_refine_diff_density_max 0.181
_refine_diff_density_min -0.121
_refine_diff_density_rms 0.027
_refine_ls_abs_structure_details
;
 Flack x determined using 1292 quotients [(I+)-(I-)]/[(I+)+(I-)]
 (Parsons, Flack and Wagner, Acta Cryst. B69 (2013) 249-259).
;
_refine_ls_abs_structure_Flack 0.07(5)
_refine_ls_extinction_method none
_refine_ls_goodness_of_fit_ref 1.057
_refine_ls_hydrogen_treatment constr
_refine_ls_matrix_type full
_refine_ls_number_parameters 184
_refine_ls_number_reflns 2855
_refine_ls_number_restraints 1
_refine_ls_restrained_S_all 1.056
_refine_ls_R_factor_all 0.0280
_refine_ls_R_factor_gt 0.0280
_refine_ls_shift/su_max 0.000
_refine_ls_shift/su_mean 0.000
_refine_ls_structure_factor_coef Fsqd
_refine_ls_weighting_details 'w=1/[\s^2^(Fo^2^)+(0.0410P)^2^+0.4921P] where P=(Fo^2^+2Fc^2^)/3'
_refine_ls_weighting_scheme calc
_refine_ls_wR_factor_gt 0.0739
_refine_ls_wR_factor_ref 0.0740
_reflns_Friedel_coverage 0.832
_reflns_Friedel_fraction_full 0.965
_reflns_Friedel_fraction_max 0.938
_reflns_number_gt 2849
_reflns_number_total 2855
_reflns_threshold_expression 'I > 2\s(I)'
_cod_data_source_file ja0c01464_si_003.cif
_cod_data_source_block lds224_130k_0m
_cod_depositor_comments 'Adding full bibliography for 4134426--4134427.cif.'
_cod_database_code 4134426
_shelx_shelxl_version_number 2014/7
_shelx_space_group_comment
;
The symmetry employed for this shelxl refinement is uniquely defined
by the following loop, which should always be used as a source of
symmetry information in preference to the above space-group names.
They are only intended as comments.
;
_olex2_refinement_description
;
1. Fixed Uiso
 At 1.2 times of:
  All C(H) groups, All C(H,H) groups, All N(H) groups, All N(H,H) groups
 At 1.5 times of:
  All C(H,H,H) groups
2.a Ternary CH refined with riding coordinates:
 C8(H8), C9(H9), C24(H24)
2.b Secondary CH2 refined with riding coordinates:
 C12(H12A,H12B), C17(H17A,H17B), C23(H23A,H23B), C30(H30A,H30B)
2.c Aromatic/amide H refined with riding coordinates:
 N6(H6), C6(H6A), C19(H19)
2.d X=CH2 refined with riding coordinates:
 N7(H7A,H7B)
2.e Idealised Me refined as rotating group:
 C16(H16A,H16B,H16C), C22(H22A,H22B,H22C), C27(H27A,H27B,H27C)
;
_olex2_date_sample_data_collection 2019-03-15
_olex2_date_sample_submission 2019-02-27
_olex2_diffrn_ambient_temperature_device 'Oxford Cryosystems'
_olex2_exptl_crystal_mounting_method 'The crystal was mounted on a mylar loop in perfluoroether oil'
_olex2_submission_special_instructions 'No special instructions were received'

loop_
_space_group_symop_operation_xyz
'x, y, z'
'-x, y, -z'
'x+1/2, y+1/2, z'
'-x+1/2, y+1/2, -z'

loop_
_atom_site_label
_atom_site_type_symbol
_atom_site_fract_x
_atom_site_fract_y
_atom_site_fract_z
_atom_site_U_iso_or_equiv
_atom_site_adp_type
_atom_site_occupancy
_atom_site_site_symmetry_order
_atom_site_calc_flag
_atom_site_refinement_flags_posn
_atom_site_refinement_flags_adp
_atom_site_refinement_flags_occupancy
_atom_site_disorder_assembly
_atom_site_disorder_group
O1 O -0.24368(7) -0.82873(17) -0.51736(11) 0.0264(3) Uani 1 1 d . . . . .
N4 N -0.33081(8) -0.6689(2) -0.36271(13) 0.0243(3) Uani 1 1 d . . . . .
N6 N -0.29321(9) -0.6708(2) -0.42607(14) 0.0270(3) Uani 1 1 d . . . . .
H6 H -0.2790 -0.5715 -0.4434 0.032 Uiso 1 1 calc R . . . .
N7 N -0.30305(9) -0.9726(2) -0.43430(15) 0.0304(4) Uani 1 1 d . . . . .
H7A H -0.2950 -1.0764 -0.4561 0.036 Uiso 1 1 calc R . . . .
H7B H -0.3273 -0.9646 -0.3946 0.036 Uiso 1 1 calc R . . . .
C10 C -0.27828(9) -0.8267(2) -0.46162(15) 0.0234(3) Uani 1 1 d . . . . .
C1 C -0.40390(9) -0.6383(2) -0.21093(14) 0.0213(3) Uani 1 1 d . . . . .
C4 C -0.38951(9) -0.4929(2) -0.28010(16) 0.0238(4) Uani 1 1 d . . . . .
C6 C -0.34945(10) -0.5169(2) -0.34481(16) 0.0246(3) Uani 1 1 d . . . . .
H6A H -0.3367 -0.4164 -0.3748 0.030 Uiso 1 1 calc R . . . .
C8 C -0.43080(9) -0.5276(2) -0.13818(15) 0.0214(3) Uani 1 1 d . . . . .
H8 H -0.4732 -0.5892 -0.1360 0.026 Uiso 1 1 calc R . . . .
C9 C -0.35905(9) -0.4810(2) 0.00046(16) 0.0241(4) Uani 1 1 d . . . . .
H9 H -0.3163 -0.4396 -0.0092 0.029 Uiso 1 1 calc R . . . .
C12 C -0.32809(9) -0.7451(2) -0.10921(15) 0.0238(3) Uani 1 1 d . . . . .
H12A H -0.3250 -0.8516 -0.1518 0.029 Uiso 1 1 calc R . . . .
H12B H -0.2801 -0.6730 -0.0778 0.029 Uiso 1 1 calc R . . . .
C13 C -0.45989(10) -0.3457(2) -0.20646(17) 0.0259(4) Uani 1 1 d . . . . .
C16 C -0.47004(10) -0.7645(2) -0.31138(17) 0.0277(4) Uani 1 1 d . . . . .
H16A H -0.5189 -0.6978 -0.3718 0.042 Uiso 1 1 calc GR . . . .
H16B H -0.4803 -0.8521 -0.2649 0.042 Uiso 1 1 calc GR . . . .
H16C H -0.4530 -0.8240 -0.3613 0.042 Uiso 1 1 calc GR . . . .
C17 C -0.38774(10) -0.3187(3) 0.03430(17) 0.0311(4) Uani 1 1 d . . . . .
H17A H -0.3427 -0.2552 0.1107 0.037 Uiso 1 1 calc R . . . .
H17B H -0.4272 -0.3501 0.0530 0.037 Uiso 1 1 calc R . . . .
C19 C -0.41953(10) -0.3389(2) -0.27688(17) 0.0272(4) Uani 1 1 d . . . . .
H19 H -0.4159 -0.2347 -0.3153 0.033 Uiso 1 1 calc R . . . .
C22 C -0.55052(10) -0.3274(3) -0.30413(18) 0.0337(4) Uani 1 1 d . . . . .
H22A H -0.5708 -0.4228 -0.3687 0.051 Uiso 1 1 calc GR . . . .
H22B H -0.5630 -0.2141 -0.3494 0.051 Uiso 1 1 calc GR . . . .
H22C H -0.5756 -0.3337 -0.2566 0.051 Uiso 1 1 calc GR . . . .
C23 C -0.42592(11) -0.2098(2) -0.09223(18) 0.0321(4) Uani 1 1 d . . . . .
H23A H -0.3856 -0.1337 -0.0890 0.038 Uiso 1 1 calc R . . . .
H23B H -0.4691 -0.1349 -0.1042 0.038 Uiso 1 1 calc R . . . .
C24 C -0.32515(10) -0.6413(3) 0.09070(15) 0.0273(4) Uani 1 1 d . . . . .
H24 H -0.2677 -0.6182 0.1610 0.033 Uiso 1 1 calc R . . . .
C27 C -0.36702(11) -0.6856(3) 0.15683(18) 0.0356(4) Uani 1 1 d . . . . .
H27A H -0.3595 -0.5890 0.2151 0.053 Uiso 1 1 calc GR . . . .
H27B H -0.3443 -0.7937 0.2083 0.053 Uiso 1 1 calc GR . . . .
H27C H -0.4241 -0.7025 0.0895 0.053 Uiso 1 1 calc GR . . . .
C30 C -0.33006(10) -0.7986(2) 0.00793(16) 0.0270(4) Uani 1 1 d . . . . .
H30A H -0.2849 -0.8789 0.0652 0.032 Uiso 1 1 calc R . . . .
H30B H -0.3800 -0.8640 -0.0251 0.032 Uiso 1 1 calc R . . . .

loop_
_atom_site_aniso_label
_atom_site_aniso_U_11
_atom_site_aniso_U_22
_atom_site_aniso_U_33
_atom_site_aniso_U_23
_atom_site_aniso_U_13
_atom_site_aniso_U_12
O1 0.0301(6) 0.0295(6) 0.0290(6) -0.0001(5) 0.0224(5) 0.0016(5)
N4 0.0260(7) 0.0300(8) 0.0230(6) 0.0017(6) 0.0175(6) 0.0003(6)
N6 0.0350(8) 0.0262(8) 0.0328(7) 0.0022(6) 0.0272(7) 0.0001(6)
N7 0.0407(8) 0.0270(8) 0.0374(9) 0.0013(6) 0.0306(8) 0.0018(7)
C10 0.0209(7) 0.0289(8) 0.0196(7) 0.0005(7) 0.0111(6) 0.0016(7)
C1 0.0218(7) 0.0230(8) 0.0206(7) -0.0002(6) 0.0130(6) -0.0006(6)
C4 0.0226(7) 0.0272(9) 0.0227(8) 0.0008(6) 0.0137(7) -0.0013(7)
C6 0.0274(8) 0.0264(8) 0.0250(8) 0.0022(7) 0.0180(7) -0.0007(7)
C8 0.0187(7) 0.0255(8) 0.0224(7) 0.0001(7) 0.0132(6) -0.0004(6)
C9 0.0205(7) 0.0288(9) 0.0240(8) -0.0060(6) 0.0133(7) -0.0030(6)
C12 0.0232(8) 0.0242(8) 0.0257(8) -0.0013(7) 0.0150(7) 0.0023(7)
C13 0.0260(8) 0.0266(9) 0.0297(8) 0.0020(7) 0.0186(7) 0.0025(7)
C16 0.0287(8) 0.0286(9) 0.0253(8) -0.0034(7) 0.0152(7) -0.0046(7)
C17 0.0315(9) 0.0332(9) 0.0317(8) -0.0081(8) 0.0199(7) -0.0013(8)
C19 0.0293(8) 0.0262(9) 0.0312(8) 0.0037(7) 0.0203(7) 0.0007(7)
C22 0.0286(9) 0.0415(10) 0.0335(9) 0.0109(9) 0.0193(8) 0.0119(9)
C23 0.0364(9) 0.0256(9) 0.0424(10) -0.0034(8) 0.0275(9) 0.0022(7)
C24 0.0217(7) 0.0365(10) 0.0207(7) -0.0018(7) 0.0104(6) 0.0015(7)
C27 0.0351(9) 0.0483(12) 0.0259(8) 0.0064(8) 0.0188(8) 0.0070(9)
C30 0.0258(8) 0.0290(9) 0.0251(8) 0.0044(7) 0.0139(7) 0.0046(7)

loop_
_atom_type_symbol
_atom_type_description
_atom_type_scat_dispersion_real
_atom_type_scat_dispersion_imag
_atom_type_scat_source
C C 0.0181 0.0091 'International Tables Vol C Tables 4.2.6.8 and 6.1.1.4'
H H 0.0000 0.0000 'International Tables Vol C Tables 4.2.6.8 and 6.1.1.4'
N N 0.0311 0.0180 'International Tables Vol C Tables 4.2.6.8 and 6.1.1.4'
O O 0.0492 0.0322 'International Tables Vol C Tables 4.2.6.8 and 6.1.1.4'

loop_
_geom_angle_atom_site_label_1
_geom_angle_atom_site_label_2
_geom_angle_atom_site_label_3
_geom_angle
_geom_angle_site_symmetry_1
_geom_angle_site_symmetry_3
_geom_angle_publ_flag
C6 N4 N6 115.40(14) . . ?
C10 N6 N4 119.80(14) . . ?
O1 C10 N6 119.87(16) . . ?
O1 C10 N7 123.29(16) . . ?
N7 C10 N6 116.83(13) . . ?
C4 C1 C8 100.47(13) . . ?
C4 C1 C12 114.22(13) . . ?
C4 C1 C16 111.06(13) . . ?
C8 C1 C12 109.49(12) . . ?
C16 C1 C8 111.69(13) . . ?
C16 C1 C12 109.65(14) . . ?
C6 C4 C1 124.85(14) . . ?
C19 C4 C1 112.22(14) . . ?
C19 C4 C6 122.92(15) . . ?
N4 C6 C4 122.05(15) . . ?
C1 C8 C13 108.63(13) . . ?
C9 C8 C1 110.40(12) . . ?
C9 C8 C13 103.17(13) . . ?
C17 C9 C8 102.95(13) . . ?
C17 C9 C24 121.93(14) . . ?
C24 C9 C8 112.28(14) . . ?
C30 C12 C1 110.64(12) . . ?
C8 C13 C23 105.24(13) . . ?
C19 C13 C8 100.44(13) . . ?
C19 C13 C22 110.79(14) . . ?
C19 C13 C23 113.39(14) . . ?
C22 C13 C8 115.08(15) . . ?
C22 C13 C23 111.43(14) . . ?
C9 C17 C23 101.85(14) . . ?
C4 C19 C13 113.67(15) . . ?
C17 C23 C13 105.83(14) . . ?
C9 C24 C30 107.58(13) . . ?
C27 C24 C9 114.30(14) . . ?
C27 C24 C30 110.19(15) . . ?
C12 C30 C24 113.51(14) . . ?

loop_
_geom_bond_atom_site_label_1
_geom_bond_atom_site_label_2
_geom_bond_distance
_geom_bond_site_symmetry_2
_geom_bond_publ_flag
O1 C10 1.242(2) . ?
N4 N6 1.3808(18) . ?
N4 C6 1.276(2) . ?
N6 C10 1.360(2) . ?
N7 C10 1.343(2) . ?
C1 C4 1.529(2) . ?
C1 C8 1.549(2) . ?
C1 C12 1.555(2) . ?
C1 C16 1.541(2) . ?
C4 C6 1.452(2) . ?
C4 C19 1.334(3) . ?
C8 C9 1.532(2) . ?
C8 C13 1.552(2) . ?
C9 C17 1.526(2) . ?
C9 C24 1.528(3) . ?
C12 C30 1.533(2) . ?
C13 C19 1.510(2) . ?
C13 C22 1.534(2) . ?
C13 C23 1.560(2) . ?
C17 C23 1.535(3) . ?
C24 C27 1.526(2) . ?
C24 C30 1.542(2) . ?

loop_
_geom_hbond_atom_site_label_D
_geom_hbond_atom_site_label_H
_geom_hbond_atom_site_label_A
_geom_hbond_distance_DH
_geom_hbond_distance_HA
_geom_hbond_distance_DA
_geom_hbond_angle_DHA
_geom_hbond_site_symmetry_A
N6 H6 O1 0.88 2.03 2.9067(19) 173.2 4_454
N7 H7A O1 0.88 2.17 3.046(2) 171.1 4_444
